data_7131716
loop_
_publ_author_name
'Nishiuchi, Tomohiko'
'Uchida, Kazuyuki'
'Kubo, Takashi'

_publ_section_title
;
 Synthesis and structural evaluation of closed-shell folded and open-shell
 twisted hexabenzo[5.6.7]quinarene.
;
_journal_issue 48
_journal_name_full 'Chemical communications (Cambridge, England)'
_journal_page_first 7379
_journal_page_last 7382
_journal_paper_doi 10.1039/d3cc02157b
_journal_volume 59
_journal_year 2023
_chemical_formula_moiety '2(Cl6 Sb), C H2 Cl2, C42 H26'
_chemical_formula_sum 'C43 H28 Cl14 Sb2'
_chemical_formula_weight 1284.45
_space_group_crystal_system monoclinic
_space_group_IT_number 14
_space_group_name_Hall '-P 2yn'
_space_group_name_H-M_alt 'P 1 21/n 1'
_atom_sites_solution_hydrogens geom
_atom_sites_solution_primary dual
_audit_creation_date 2022-10-12
_audit_creation_method
;
Olex2 1.3
(compiled 2020.11.12 svn.r5f609507 for OlexSys, GUI svn.r6408)
;
_audit_update_record
;
2023-04-14 deposited with the CCDC.	2023-05-26 downloaded from the CCDC.
;
_cell_angle_alpha 90
_cell_angle_beta 97.905(2)
_cell_angle_gamma 90
_cell_formula_units_Z 4
_cell_length_a 10.6573(2)
_cell_length_b 34.0386(6)
_cell_length_c 14.0166(2)
_cell_measurement_reflns_used 30035
_cell_measurement_temperature 120.15
_cell_measurement_theta_max 29.8670
_cell_measurement_theta_min 1.5760
_cell_volume 5036.34(15)
_computing_cell_refinement 'CrysAlisPro 1.171.40.75a (Rigaku OD, 2020)'
_computing_data_collection 'CrysAlisPro 1.171.40.75a (Rigaku OD, 2020)'
_computing_data_reduction 'CrysAlisPro 1.171.40.75a (Rigaku OD, 2020)'
_computing_molecular_graphics 'Olex2 1.3 (Dolomanov et al., 2009)'
_computing_publication_material 'Olex2 1.3 (Dolomanov et al., 2009)'
_computing_structure_refinement 'SHELXL 2018/3 (Sheldrick, 2015)'
_computing_structure_solution 'SHELXT 2018/2 (Sheldrick, 2018)'
_diffrn_ambient_temperature 120.15
_diffrn_detector 'Hybrid Pixel Array Detector'
_diffrn_detector_area_resol_mean 10.0000
_diffrn_detector_type HyPix
_diffrn_measured_fraction_theta_full 0.998
_diffrn_measured_fraction_theta_max 0.883
_diffrn_measurement_details
;
List of Runs (angles in degrees, time in seconds):

  # Type    Start    End  Width  t~exp~   \w     \q     \k     \f   Frames
#--------------------------------------------------------------------------
  1  \w    -29.00  67.00   0.50    3.94    --   -7.01  57.00  60.00  192
  2  \w    -11.00  86.00   0.50    3.94    --   12.17  57.00 150.00  194
  3  \w    -11.00  66.00   0.50    3.94    --   12.17  57.00  60.00  154
  4  \w    -29.00  67.00   0.50    3.94    --   -7.01  57.00 120.00  192
  5  \w    -11.00  52.00   0.50    3.94    --   12.17 -99.00   0.00  126
  6  \w     19.00  67.00   0.50    3.94    --   12.17-128.00  59.00   96
  7  \w    -11.00  52.00   0.50    3.94    --   12.17 -99.00 -30.00  126
  8  \w     26.00  76.00   0.50    3.94    --   12.17-142.00-111.00  100
  9  \w    -17.00  55.50   0.50    3.94    --   12.17  77.00-150.00  145
 10  \w    -84.00  16.00   0.50    3.94    --   -7.01 -37.00 -60.00  200
;
_diffrn_measurement_device 'four-circle diffractometer'
_diffrn_measurement_device_type 'ROD, Synergy Custom system, HyPix'
_diffrn_measurement_method '\w scans'
_diffrn_orient_matrix_type 'CrysAlisPro convention (1999,Acta A55,543-557)'
_diffrn_orient_matrix_UB_11 -0.0189361000
_diffrn_orient_matrix_UB_12 0.0024151000
_diffrn_orient_matrix_UB_13 0.0462179000
_diffrn_orient_matrix_UB_21 0.0013996000
_diffrn_orient_matrix_UB_22 -0.0206646000
_diffrn_orient_matrix_UB_23 0.0065515000
_diffrn_orient_matrix_UB_31 0.0644626000
_diffrn_orient_matrix_UB_32 0.0011680000
_diffrn_orient_matrix_UB_33 0.0207485000
_diffrn_radiation_monochromator mirror
_diffrn_radiation_probe x-ray
_diffrn_radiation_type 'Mo K\a'
_diffrn_radiation_wavelength 0.71073
_diffrn_reflns_av_R_equivalents 0.0750
_diffrn_reflns_av_unetI/netI 0.0536
_diffrn_reflns_Laue_measured_fraction_full 0.998
_diffrn_reflns_Laue_measured_fraction_max 0.883
_diffrn_reflns_limit_h_max 14
_diffrn_reflns_limit_h_min -14
_diffrn_reflns_limit_k_max 48
_diffrn_reflns_limit_k_min -46
_diffrn_reflns_limit_l_max 19
_diffrn_reflns_limit_l_min -19
_diffrn_reflns_number 111156
_diffrn_reflns_point_group_measured_fraction_full 0.998
_diffrn_reflns_point_group_measured_fraction_max 0.883
_diffrn_reflns_theta_full 25.242
_diffrn_reflns_theta_max 30.735
_diffrn_reflns_theta_min 1.893
_diffrn_source 'Rotating-anode X-ray tube'
_diffrn_source_type 'Rigaku (Mo) X-ray Source'
_exptl_absorpt_coefficient_mu 1.846
_exptl_absorpt_correction_T_max 1.00000
_exptl_absorpt_correction_T_min 0.80674
_exptl_absorpt_correction_type multi-scan
_exptl_absorpt_process_details
;
CrysAlisPro 1.171.40.75a (Rigaku Oxford Diffraction, 2020)
Empirical absorption correction using spherical harmonics,
 implemented in SCALE3 ABSPACK scaling algorithm.
;
_exptl_crystal_colour 'dark red'
_exptl_crystal_colour_modifier dark
_exptl_crystal_colour_primary red
_exptl_crystal_density_diffrn 1.694
_exptl_crystal_description needle
_exptl_crystal_F_000 2504
_exptl_crystal_size_max 0.3
_exptl_crystal_size_mid 0.05
_exptl_crystal_size_min 0.02
_refine_diff_density_max 1.374
_refine_diff_density_min -1.436
_refine_diff_density_rms 0.120
_refine_ls_extinction_method none
_refine_ls_goodness_of_fit_ref 1.042
_refine_ls_hydrogen_treatment constr
_refine_ls_matrix_type full
_refine_ls_number_parameters 569
_refine_ls_number_reflns 13835
_refine_ls_number_restraints 0
_refine_ls_restrained_S_all 1.042
_refine_ls_R_factor_all 0.0737
_refine_ls_R_factor_gt 0.0456
_refine_ls_shift/su_max 0.001
_refine_ls_shift/su_mean 0.000
_refine_ls_structure_factor_coef Fsqd
_refine_ls_weighting_details 'w=1/[\s^2^(Fo^2^)+(0.0522P)^2^+6.9110P] where P=(Fo^2^+2Fc^2^)/3'
_refine_ls_weighting_scheme calc
_refine_ls_wR_factor_gt 0.1071
_refine_ls_wR_factor_ref 0.1177
_reflns_Friedel_coverage 0.000
_reflns_number_gt 9880
_reflns_number_total 13835
_reflns_threshold_expression 'I > 2\s(I)'
_cod_data_source_file d3cc02157b2.cif
_cod_data_source_block xtn201212
_cod_depositor_comments 'Adding full bibliography for 7131716--7131717.cif.'
_cod_database_code 7131716
_shelx_shelxl_version_number 2018/3
_chemical_oxdiff_formula 'C42 H26 Cl12 Sb2'
_chemical_oxdiff_usercomment 567_dication
_shelx_space_group_comment
;
The symmetry employed for this shelxl refinement is uniquely defined
by the following loop, which should always be used as a source of
symmetry information in preference to the above space-group names.
They are only intended as comments.
;
_shelx_estimated_absorpt_t_max 0.964
_shelx_estimated_absorpt_t_min 0.607
_reflns_odcompleteness_completeness 99.98
_reflns_odcompleteness_iscentric 1
_reflns_odcompleteness_theta 26.32
_olex2_refinement_description
;
1. Fixed Uiso
 At 1.2 times of:
  All C(H) groups, All C(H,H) groups
2. Others
 Sof(Cl12)=Sof(Cl11)=Sof(Cl13)=Sof(Cl14)=1-FVAR(1)
 Sof(Cl16)=Sof(Cl17)=Sof(Cl15)=Sof(Cl18)=FVAR(1)
3.a Secondary CH2 refined with riding coordinates:
 C43(H43A,H43B)
3.b Aromatic/amide H refined with riding coordinates:
 C26(H26), C41(H41), C23(H23), C38(H38), C36(H36), C25(H25), C35(H35),
 C24(H24), C16(H16), C40(H40), C19(H19), C30(H30), C3(H3), C31(H31), C39(H39),
 C18(H18), C9(H9), C12(H12), C33(H33), C32(H32), C17(H17), C6(H6), C11(H11),
 C5(H5), C4(H4), C10(H10)
;
_smtbx_masks_void_probe_radius 1.2
_smtbx_masks_void_truncation_radius 1.2
_olex2_submission_special_instructions 'No special instructions were received'
_oxdiff_exptl_absorpt_empirical_details
;
Empirical correction (ABSPACK) includes:
- Absorption correction using spherical harmonics
- Frame scaling
;
_oxdiff_exptl_absorpt_empirical_full_max 2.861
_oxdiff_exptl_absorpt_empirical_full_min 0.513

loop_
_space_group_symop_operation_xyz
'x, y, z'
'-x+1/2, y+1/2, -z+1/2'
'-x, -y, -z'
'x-1/2, -y-1/2, z-1/2'

loop_
_atom_site_label
_atom_site_type_symbol
_atom_site_fract_x
_atom_site_fract_y
_atom_site_fract_z
_atom_site_U_iso_or_equiv
_atom_site_adp_type
_atom_site_occupancy
_atom_site_site_symmetry_order
_atom_site_calc_flag
_atom_site_refinement_flags_posn
_atom_site_refinement_flags_adp
_atom_site_refinement_flags_occupancy
_atom_site_disorder_assembly
_atom_site_disorder_group
Sb1 Sb 0.47330(2) 0.38415(2) 0.20432(2) 0.03083(8) Uani 1 1 d . . . . .
Cl3 Cl 0.65019(9) 0.35460(3) 0.14567(7) 0.03233(19) Uani 1 1 d . . . . .
Cl10 Cl 0.02538(9) 0.20356(3) 0.26674(7) 0.0361(2) Uani 1 1 d . . . . .
Cl7 Cl 0.37744(9) 0.32199(3) 0.21256(8) 0.0391(2) Uani 1 1 d . . . . .
Cl8 Cl 0.57910(10) 0.37774(3) 0.36326(7) 0.0398(2) Uani 1 1 d . . . . .
Cl5 Cl 0.56591(10) 0.44706(3) 0.19726(8) 0.0414(2) Uani 1 1 d . . . . .
Cl9 Cl 0.43330(9) 0.15454(3) 0.23413(8) 0.0433(2) Uani 1 1 d . . . . .
Cl6 Cl 0.37593(11) 0.39056(3) 0.04222(8) 0.0458(3) Uani 1 1 d . . . . .
Cl4 Cl 0.29447(10) 0.41355(3) 0.25901(9) 0.0460(3) Uani 1 1 d . . . . .
Cl16 Cl 0.1346(3) 0.12837(10) 0.1483(2) 0.0338(5) Uani 0.814(15) 1 d . . P A 1
Cl17 Cl 0.22060(19) 0.13951(8) 0.38599(18) 0.0381(7) Uani 0.814(15) 1 d . . P A 1
Cl15 Cl 0.2364(3) 0.21857(11) 0.1116(3) 0.0451(7) Uani 0.814(15) 1 d . . P A 1
Cl18 Cl 0.3253(3) 0.23046(9) 0.3484(2) 0.0434(7) Uani 0.814(15) 1 d . . P A 1
Cl2 Cl 0.8790(3) 0.05011(7) 0.2840(2) 0.1314(9) Uani 1 1 d . . . . .
Cl1 Cl 0.7200(2) 0.11731(9) 0.2841(2) 0.1440(11) Uani 1 1 d . . . . .
C22 C -0.0223(3) 0.34278(10) 0.2342(2) 0.0223(7) Uani 1 1 d . . . . .
C21 C -0.0375(3) 0.34302(10) 0.3323(2) 0.0227(7) Uani 1 1 d . . . . .
C28 C -0.0104(3) 0.30646(10) 0.3934(2) 0.0233(7) Uani 1 1 d . . . . .
C20 C -0.0713(3) 0.37788(11) 0.3784(3) 0.0269(7) Uani 1 1 d . . . . .
C27 C -0.0373(3) 0.37883(10) 0.1797(2) 0.0227(7) Uani 1 1 d . . . . .
C42 C -0.1132(3) 0.27965(10) 0.3921(2) 0.0246(7) Uani 1 1 d . . . . .
C26 C -0.0118(3) 0.37767(11) 0.0831(3) 0.0273(7) Uani 1 1 d . . . . .
H26 H -0.017086 0.401237 0.046499 0.033 Uiso 1 1 calc R U . . .
C41 C -0.2298(3) 0.29065(11) 0.3358(3) 0.0297(8) Uani 1 1 d . . . . .
H41 H -0.236213 0.315851 0.306417 0.036 Uiso 1 1 calc R U . . .
C23 C 0.0131(3) 0.30814(11) 0.1888(3) 0.0266(7) Uani 1 1 d . . . . .
H23 H 0.023402 0.284381 0.224553 0.032 Uiso 1 1 calc R U . . .
C29 C 0.1151(3) 0.30454(11) 0.4422(2) 0.0263(7) Uani 1 1 d . . . . .
C14 C -0.0657(3) 0.41445(10) 0.2260(2) 0.0240(7) Uani 1 1 d . . . . .
C15 C -0.0862(3) 0.41388(10) 0.3246(3) 0.0271(7) Uani 1 1 d . . . . .
C2 C -0.1458(4) 0.46283(11) 0.0895(3) 0.0317(8) Uani 1 1 d . . . . .
C34 C 0.1660(4) 0.27566(12) 0.5122(3) 0.0324(8) Uani 1 1 d . . . . .
C38 C -0.2192(4) 0.21767(11) 0.4224(3) 0.0330(8) Uani 1 1 d . . . . .
H38 H -0.216701 0.192477 0.451808 0.040 Uiso 1 1 calc R U . . .
C36 C -0.0111(4) 0.22617(11) 0.5043(3) 0.0336(8) Uani 1 1 d . . . . .
H36 H -0.027232 0.200893 0.528677 0.040 Uiso 1 1 calc R U . . .
C25 C 0.0204(4) 0.34337(12) 0.0413(3) 0.0327(8) Uani 1 1 d . . . . .
H25 H 0.034254 0.343396 -0.024208 0.039 Uiso 1 1 calc R U . . .
C7 C -0.1208(4) 0.50342(11) 0.0709(3) 0.0351(9) Uani 1 1 d . . . . .
C35 C 0.1053(4) 0.24125(12) 0.5375(3) 0.0375(9) Uani 1 1 d . . . . .
H35 H 0.153612 0.225908 0.585887 0.045 Uiso 1 1 calc R U . . .
C1 C -0.0683(3) 0.45154(11) 0.1769(3) 0.0279(7) Uani 1 1 d . . . . .
C24 C 0.0330(4) 0.30819(11) 0.0942(3) 0.0316(8) Uani 1 1 d . . . . .
H24 H 0.055195 0.284556 0.064537 0.038 Uiso 1 1 calc R U . . .
C16 C -0.1267(4) 0.44752(11) 0.3715(3) 0.0361(9) Uani 1 1 d . . . . .
H16 H -0.142234 0.471285 0.336294 0.043 Uiso 1 1 calc R U . . .
C8 C -0.0186(4) 0.51688(12) 0.1446(3) 0.0353(9) Uani 1 1 d . . . . .
C13 C 0.0101(4) 0.48516(11) 0.2103(3) 0.0321(8) Uani 1 1 d . . . . .
C40 C -0.3326(4) 0.26631(13) 0.3227(3) 0.0383(9) Uani 1 1 d . . . . .
H40 H -0.408467 0.274718 0.284601 0.046 Uiso 1 1 calc R U . . .
C19 C -0.0910(4) 0.37802(12) 0.4766(3) 0.0344(9) Uani 1 1 d . . . . .
H19 H -0.081348 0.354290 0.512555 0.041 Uiso 1 1 calc R U . . .
C30 C 0.2004(4) 0.33506(13) 0.4235(3) 0.0380(9) Uani 1 1 d . . . . .
H30 H 0.170963 0.354624 0.377481 0.046 Uiso 1 1 calc R U . . .
C3 C -0.2426(4) 0.44291(13) 0.0334(3) 0.0373(9) Uani 1 1 d . . . . .
H3 H -0.260107 0.416201 0.046145 0.045 Uiso 1 1 calc R U . . .
C31 C 0.3214(4) 0.33749(15) 0.4682(3) 0.0487(11) Uani 1 1 d . . . . .
H31 H 0.374130 0.358397 0.452785 0.058 Uiso 1 1 calc R U . . .
C39 C -0.3266(4) 0.22908(12) 0.3651(3) 0.0381(9) Uani 1 1 d . . . . .
H39 H -0.397170 0.211819 0.353980 0.046 Uiso 1 1 calc R U . . .
C18 C -0.1232(4) 0.41142(13) 0.5199(3) 0.0423(10) Uani 1 1 d . . . . .
H18 H -0.132006 0.411251 0.586480 0.051 Uiso 1 1 calc R U . . .
C9 C 0.0489(5) 0.55113(12) 0.1570(3) 0.0444(11) Uani 1 1 d . . . . .
H9 H 0.026169 0.573185 0.116766 0.053 Uiso 1 1 calc R U . . .
C12 C 0.1091(4) 0.48756(12) 0.2846(3) 0.0359(9) Uani 1 1 d . . . . .
H12 H 0.127321 0.466390 0.328477 0.043 Uiso 1 1 calc R U . . .
C33 C 0.2919(4) 0.28016(15) 0.5586(3) 0.0479(11) Uani 1 1 d . . . . .
H33 H 0.323940 0.261900 0.607170 0.057 Uiso 1 1 calc R U . . .
C32 C 0.3687(5) 0.30981(17) 0.5360(4) 0.0549(13) Uani 1 1 d . . . . .
H32 H 0.453850 0.311429 0.566445 0.066 Uiso 1 1 calc R U . . .
C17 C -0.1437(5) 0.44647(12) 0.4662(3) 0.0441(11) Uani 1 1 d . . . . .
H17 H -0.169636 0.469548 0.496224 0.053 Uiso 1 1 calc R U . . .
C6 C -0.1915(4) 0.52263(14) -0.0036(3) 0.0432(10) Uani 1 1 d . . . . .
H6 H -0.175034 0.549356 -0.016867 0.052 Uiso 1 1 calc R U . . .
C11 C 0.1822(5) 0.52198(13) 0.2940(3) 0.0451(10) Uani 1 1 d . . . . .
H11 H 0.252077 0.524026 0.343711 0.054 Uiso 1 1 calc R U . . .
C5 C -0.2872(4) 0.50241(15) -0.0589(3) 0.0481(11) Uani 1 1 d . . . . .
H5 H -0.336682 0.515859 -0.110263 0.058 Uiso 1 1 calc R U . . .
C4 C -0.3146(4) 0.46321(15) -0.0430(3) 0.0469(11) Uani 1 1 d . . . . .
H4 H -0.380994 0.450270 -0.083122 0.056 Uiso 1 1 calc R U . . .
C10 C 0.1528(5) 0.55295(14) 0.2308(3) 0.0495(12) Uani 1 1 d . . . . .
H10 H 0.203824 0.575936 0.237375 0.059 Uiso 1 1 calc R U . . .
C43 C 0.8715(7) 0.1009(2) 0.2802(7) 0.097(2) Uani 1 1 d . . . . .
H43A H 0.928515 0.111833 0.335530 0.116 Uiso 1 1 calc R U . . .
H43B H 0.900999 0.110333 0.220333 0.116 Uiso 1 1 calc R U . . .
Cl12 Cl 0.1392(18) 0.1216(6) 0.181(2) 0.063(4) Uani 0.186(15) 1 d . . P A 2
Cl11 Cl 0.203(2) 0.2061(7) 0.0861(15) 0.062(4) Uani 0.186(15) 1 d . . P A 2
Cl13 Cl 0.244(3) 0.1554(10) 0.4024(12) 0.111(7) Uani 0.186(15) 1 d . . P A 2
Cl14 Cl 0.3045(14) 0.2414(7) 0.308(3) 0.089(7) Uani 0.186(15) 1 d . . P A 2
Sb2 Sb 0.22961(2) 0.17979(2) 0.24908(2) 0.02654(7) Uani 1 1 d . . . . .
C37 C -0.1114(3) 0.24208(11) 0.4396(2) 0.0259(7) Uani 1 1 d . . . . .

loop_
_atom_site_aniso_label
_atom_site_aniso_U_11
_atom_site_aniso_U_22
_atom_site_aniso_U_33
_atom_site_aniso_U_23
_atom_site_aniso_U_13
_atom_site_aniso_U_12
Sb1 0.03015(14) 0.02873(14) 0.03387(14) 0.00039(10) 0.00540(10) 0.00285(10)
Cl3 0.0332(5) 0.0289(5) 0.0360(5) 0.0001(4) 0.0085(4) 0.0027(4)
Cl10 0.0365(5) 0.0356(5) 0.0377(5) 0.0005(4) 0.0107(4) 0.0094(4)
Cl7 0.0358(5) 0.0353(5) 0.0466(6) 0.0016(4) 0.0068(4) -0.0044(4)
Cl8 0.0383(5) 0.0479(6) 0.0329(5) -0.0013(4) 0.0045(4) -0.0001(4)
Cl5 0.0431(6) 0.0287(5) 0.0538(6) 0.0000(4) 0.0113(5) 0.0012(4)
Cl9 0.0310(5) 0.0470(6) 0.0512(6) -0.0138(5) 0.0030(4) 0.0059(4)
Cl6 0.0507(6) 0.0446(6) 0.0389(5) 0.0036(5) -0.0046(5) 0.0110(5)
Cl4 0.0373(5) 0.0453(6) 0.0583(7) 0.0004(5) 0.0163(5) 0.0094(4)
Cl16 0.0332(8) 0.0349(10) 0.0315(11) -0.0093(8) -0.0024(8) 0.0059(6)
Cl17 0.0506(12) 0.0380(11) 0.0254(9) 0.0098(7) 0.0043(6) 0.0068(7)
Cl15 0.0553(13) 0.0434(14) 0.0403(12) 0.0187(9) 0.0191(10) 0.0071(9)
Cl18 0.0402(12) 0.0353(11) 0.0551(13) -0.0188(8) 0.0079(8) -0.0048(7)
Cl2 0.142(2) 0.0881(15) 0.148(2) 0.0153(14) -0.0378(17) 0.0104(13)
Cl1 0.0731(13) 0.159(3) 0.195(3) -0.039(2) 0.0017(15) 0.0231(13)
C22 0.0230(17) 0.0219(17) 0.0217(16) 0.0019(13) 0.0016(13) 0.0004(12)
C21 0.0253(17) 0.0194(16) 0.0234(16) 0.0009(13) 0.0031(13) -0.0002(12)
C28 0.0331(19) 0.0203(16) 0.0175(15) 0.0006(13) 0.0067(13) 0.0014(13)
C20 0.0302(19) 0.0253(18) 0.0254(17) -0.0001(14) 0.0051(14) -0.0024(14)
C27 0.0237(17) 0.0215(17) 0.0230(16) 0.0016(13) 0.0037(13) 0.0002(13)
C42 0.0287(18) 0.0236(18) 0.0230(16) -0.0005(13) 0.0084(14) 0.0020(13)
C26 0.0312(19) 0.0265(19) 0.0245(17) 0.0031(14) 0.0051(14) 0.0019(14)
C41 0.0322(19) 0.0244(18) 0.0323(19) 0.0058(15) 0.0036(15) -0.0012(14)
C23 0.0313(19) 0.0216(17) 0.0266(17) 0.0005(14) 0.0032(14) 0.0001(14)
C29 0.0303(19) 0.0280(19) 0.0211(16) 0.0015(14) 0.0047(14) -0.0021(14)
C14 0.0267(17) 0.0204(17) 0.0249(17) 0.0020(13) 0.0031(13) -0.0003(13)
C15 0.0340(19) 0.0231(18) 0.0253(17) -0.0002(14) 0.0079(14) -0.0014(14)
C2 0.036(2) 0.0288(19) 0.0320(19) 0.0049(16) 0.0127(16) 0.0067(15)
C34 0.034(2) 0.034(2) 0.0278(18) 0.0027(16) -0.0009(15) 0.0002(16)
C38 0.037(2) 0.0248(19) 0.039(2) 0.0035(16) 0.0105(17) -0.0012(15)
C36 0.045(2) 0.0239(19) 0.0323(19) 0.0055(15) 0.0068(17) -0.0029(16)
C25 0.042(2) 0.033(2) 0.0244(18) 0.0005(15) 0.0079(15) -0.0006(16)
C7 0.041(2) 0.028(2) 0.039(2) 0.0087(16) 0.0159(17) 0.0091(16)
C35 0.045(2) 0.034(2) 0.031(2) 0.0099(17) -0.0038(17) 0.0033(17)
C1 0.0326(19) 0.0253(18) 0.0279(18) 0.0015(14) 0.0121(15) 0.0039(14)
C24 0.040(2) 0.0282(19) 0.0265(18) -0.0052(15) 0.0046(15) 0.0056(16)
C16 0.053(3) 0.0216(19) 0.036(2) -0.0016(16) 0.0157(18) 0.0020(16)
C8 0.051(2) 0.026(2) 0.0315(19) -0.0017(16) 0.0169(17) 0.0026(17)
C13 0.044(2) 0.0235(18) 0.0314(19) 0.0046(15) 0.0136(16) 0.0031(16)
C40 0.033(2) 0.041(2) 0.040(2) 0.0071(18) 0.0006(17) -0.0018(17)
C19 0.049(2) 0.029(2) 0.0275(18) 0.0009(15) 0.0109(17) -0.0012(17)
C30 0.033(2) 0.044(2) 0.036(2) 0.0081(18) 0.0024(17) -0.0073(18)
C3 0.041(2) 0.035(2) 0.037(2) 0.0074(17) 0.0085(18) 0.0001(17)
C31 0.042(2) 0.059(3) 0.043(2) 0.011(2) -0.0002(19) -0.019(2)
C39 0.037(2) 0.034(2) 0.044(2) 0.0011(18) 0.0070(18) -0.0092(17)
C18 0.064(3) 0.036(2) 0.032(2) -0.0032(17) 0.021(2) -0.001(2)
C9 0.071(3) 0.025(2) 0.041(2) 0.0033(17) 0.020(2) -0.0026(19)
C12 0.046(2) 0.033(2) 0.0310(19) -0.0072(16) 0.0126(17) -0.0047(17)
C33 0.041(2) 0.053(3) 0.044(2) 0.009(2) -0.0150(19) -0.002(2)
C32 0.038(2) 0.070(3) 0.051(3) 0.013(3) -0.014(2) -0.012(2)
C17 0.070(3) 0.027(2) 0.040(2) -0.0080(18) 0.024(2) -0.0001(19)
C6 0.051(3) 0.038(2) 0.043(2) 0.0116(19) 0.012(2) 0.0125(19)
C11 0.062(3) 0.038(2) 0.036(2) -0.0116(19) 0.011(2) -0.010(2)
C5 0.048(3) 0.054(3) 0.042(2) 0.020(2) 0.006(2) 0.019(2)
C4 0.036(2) 0.060(3) 0.043(2) 0.005(2) -0.0004(19) 0.000(2)
C10 0.076(3) 0.036(2) 0.038(2) -0.0073(19) 0.014(2) -0.017(2)
C43 0.078(5) 0.096(6) 0.121(6) 0.024(5) 0.029(4) 0.017(4)
Cl12 0.057(6) 0.051(8) 0.080(12) -0.026(8) 0.010(8) -0.009(5)
Cl11 0.069(9) 0.068(9) 0.058(7) 0.018(6) 0.034(6) 0.017(7)
Cl13 0.182(16) 0.103(16) 0.042(6) 0.005(8) 0.000(8) 0.067(12)
Cl14 0.062(6) 0.058(9) 0.143(19) -0.054(11) 0.004(9) 0.009(5)
Sb2 0.03044(13) 0.02428(13) 0.02516(12) -0.00048(9) 0.00476(9) 0.00324(9)
C37 0.0304(18) 0.0256(18) 0.0225(16) -0.0001(14) 0.0066(14) 0.0004(14)

loop_
_atom_type_symbol
_atom_type_description
_atom_type_scat_dispersion_real
_atom_type_scat_dispersion_imag
_atom_type_scat_source
C C 0.0033 0.0016 'International Tables Vol C Tables 4.2.6.8 and 6.1.1.4'
H H 0.0000 0.0000 'International Tables Vol C Tables 4.2.6.8 and 6.1.1.4'
Cl Cl 0.1484 0.1585 'International Tables Vol C Tables 4.2.6.8 and 6.1.1.4'
Sb Sb -0.5866 1.5461 'International Tables Vol C Tables 4.2.6.8 and 6.1.1.4'

loop_
_geom_angle_atom_site_label_1
_geom_angle_atom_site_label_2
_geom_angle_atom_site_label_3
_geom_angle
_geom_angle_site_symmetry_1
_geom_angle_site_symmetry_3
_geom_angle_publ_flag
Cl7 Sb1 Cl3 90.39(3) . . ?
Cl7 Sb1 Cl8 91.42(4) . . ?
Cl7 Sb1 Cl5 178.85(4) . . ?
Cl7 Sb1 Cl6 89.66(4) . . ?
Cl7 Sb1 Cl4 89.42(4) . . ?
Cl8 Sb1 Cl3 89.35(3) . . ?
Cl8 Sb1 Cl5 88.58(4) . . ?
Cl8 Sb1 Cl6 177.46(4) . . ?
Cl8 Sb1 Cl4 91.99(4) . . ?
Cl5 Sb1 Cl3 90.76(3) . . ?
Cl5 Sb1 Cl6 90.38(4) . . ?
Cl5 Sb1 Cl4 89.43(4) . . ?
Cl6 Sb1 Cl3 88.34(4) . . ?
Cl4 Sb1 Cl3 178.65(4) . . ?
Cl4 Sb1 Cl6 90.32(4) . . ?
C21 C22 C27 119.5(3) . . ?
C21 C22 C23 121.2(3) . . ?
C23 C22 C27 119.2(3) . . ?
C22 C21 C28 120.6(3) . . ?
C22 C21 C20 121.3(3) . . ?
C20 C21 C28 118.0(3) . . ?
C42 C28 C21 115.6(3) . . ?
C29 C28 C21 113.9(3) . . ?
C29 C28 C42 130.5(3) . . ?
C21 C20 C15 119.4(3) . . ?
C19 C20 C21 121.6(3) . . ?
C19 C20 C15 119.0(3) . . ?
C26 C27 C22 117.4(3) . . ?
C26 C27 C14 122.6(3) . . ?
C14 C27 C22 119.8(3) . . ?
C28 C42 C41 116.7(3) . . ?
C28 C42 C37 127.0(3) . . ?
C41 C42 C37 116.3(3) . . ?
C27 C26 H26 119.2 . . ?
C25 C26 C27 121.6(3) . . ?
C25 C26 H26 119.2 . . ?
C42 C41 H41 118.8 . . ?
C40 C41 C42 122.4(3) . . ?
C40 C41 H41 118.8 . . ?
C22 C23 H23 119.3 . . ?
C24 C23 C22 121.3(3) . . ?
C24 C23 H23 119.3 . . ?
C28 C29 C34 127.0(3) . . ?
C28 C29 C30 117.4(3) . . ?
C30 C29 C34 115.6(3) . . ?
C27 C14 C15 119.9(3) . . ?
C27 C14 C1 121.3(3) . . ?
C15 C14 C1 118.7(3) . . ?
C14 C15 C20 119.9(3) . . ?
C16 C15 C20 117.7(3) . . ?
C16 C15 C14 122.3(3) . . ?
C1 C2 C7 108.3(4) . . ?
C3 C2 C7 120.6(4) . . ?
C3 C2 C1 130.6(4) . . ?
C35 C34 C29 126.6(3) . . ?
C35 C34 C33 114.4(4) . . ?
C33 C34 C29 118.9(4) . . ?
C39 C38 H38 119.0 . . ?
C39 C38 C37 122.1(4) . . ?
C37 C38 H38 119.0 . . ?
C35 C36 H36 114.8 . . ?
C35 C36 C37 130.4(4) . . ?
C37 C36 H36 114.8 . . ?
C26 C25 H25 119.6 . . ?
C26 C25 C24 120.8(3) . . ?
C24 C25 H25 119.6 . . ?
C2 C7 C8 108.1(3) . . ?
C6 C7 C2 120.1(4) . . ?
C6 C7 C8 131.7(4) . . ?
C34 C35 H35 114.5 . . ?
C36 C35 C34 131.0(4) . . ?
C36 C35 H35 114.5 . . ?
C14 C1 C13 124.3(3) . . ?
C2 C1 C14 128.1(3) . . ?
C2 C1 C13 107.6(3) . . ?
C23 C24 C25 119.6(3) . . ?
C23 C24 H24 120.2 . . ?
C25 C24 H24 120.2 . . ?
C15 C16 H16 119.4 . . ?
C17 C16 C15 121.3(4) . . ?
C17 C16 H16 119.4 . . ?
C13 C8 C7 106.9(3) . . ?
C9 C8 C7 133.0(4) . . ?
C9 C8 C13 120.1(4) . . ?
C8 C13 C1 109.0(3) . . ?
C12 C13 C1 129.4(4) . . ?
C12 C13 C8 121.1(4) . . ?
C41 C40 H40 119.9 . . ?
C41 C40 C39 120.3(4) . . ?
C39 C40 H40 119.9 . . ?
C20 C19 H19 119.4 . . ?
C18 C19 C20 121.2(4) . . ?
C18 C19 H19 119.4 . . ?
C29 C30 H30 118.4 . . ?
C31 C30 C29 123.3(4) . . ?
C31 C30 H30 118.4 . . ?
C2 C3 H3 120.8 . . ?
C2 C3 C4 118.4(4) . . ?
C4 C3 H3 120.8 . . ?
C30 C31 H31 119.7 . . ?
C30 C31 C32 120.6(4) . . ?
C32 C31 H31 119.7 . . ?
C38 C39 C40 119.7(4) . . ?
C38 C39 H39 120.2 . . ?
C40 C39 H39 120.2 . . ?
C19 C18 H18 120.0 . . ?
C19 C18 C17 120.0(4) . . ?
C17 C18 H18 120.0 . . ?
C8 C9 H9 120.8 . . ?
C8 C9 C10 118.5(4) . . ?
C10 C9 H9 120.8 . . ?
C13 C12 H12 120.7 . . ?
C13 C12 C11 118.5(4) . . ?
C11 C12 H12 120.7 . . ?
C34 C33 H33 118.9 . . ?
C32 C33 C34 122.3(4) . . ?
C32 C33 H33 118.9 . . ?
C31 C32 H32 120.3 . . ?
C33 C32 C31 119.3(4) . . ?
C33 C32 H32 120.3 . . ?
C16 C17 C18 120.6(4) . . ?
C16 C17 H17 119.7 . . ?
C18 C17 H17 119.7 . . ?
C7 C6 H6 120.7 . . ?
C7 C6 C5 118.6(4) . . ?
C5 C6 H6 120.7 . . ?
C12 C11 H11 119.9 . . ?
C10 C11 C12 120.1(4) . . ?
C10 C11 H11 119.9 . . ?
C6 C5 H5 118.5 . . ?
C6 C5 C4 123.0(4) . . ?
C4 C5 H5 118.5 . . ?
C3 C4 H4 120.4 . . ?
C5 C4 C3 119.2(4) . . ?
C5 C4 H4 120.4 . . ?
C9 C10 H10 119.3 . . ?
C11 C10 C9 121.5(4) . . ?
C11 C10 H10 119.3 . . ?
Cl2 C43 H43A 109.4 . . ?
Cl2 C43 H43B 109.4 . . ?
Cl1 C43 Cl2 111.4(5) . . ?
Cl1 C43 H43A 109.4 . . ?
Cl1 C43 H43B 109.4 . . ?
H43A C43 H43B 108.0 . . ?
Cl10 Sb2 Cl9 178.46(4) . . ?
Cl10 Sb2 Cl16 89.50(8) . . ?
Cl10 Sb2 Cl17 88.44(6) . . ?
Cl10 Sb2 Cl11 89.0(4) . . ?
Cl9 Sb2 Cl16 90.05(8) . . ?
Cl9 Sb2 Cl17 90.08(6) . . ?
Cl9 Sb2 Cl11 92.3(4) . . ?
Cl17 Sb2 Cl16 89.64(7) . . ?
Cl15 Sb2 Cl10 91.50(8) . . ?
Cl15 Sb2 Cl9 89.97(8) . . ?
Cl15 Sb2 Cl16 89.14(9) . . ?
Cl15 Sb2 Cl17 178.78(9) . . ?
Cl15 Sb2 Cl18 90.78(9) . . ?
Cl18 Sb2 Cl10 91.01(8) . . ?
Cl18 Sb2 Cl9 89.44(8) . . ?
Cl18 Sb2 Cl16 179.48(12) . . ?
Cl18 Sb2 Cl17 90.44(7) . . ?
Cl12 Sb2 Cl10 89.9(4) . . ?
Cl12 Sb2 Cl9 89.3(4) . . ?
Cl12 Sb2 Cl11 86.8(4) . . ?
Cl12 Sb2 Cl14 174.5(5) . . ?
Cl13 Sb2 Cl10 88.2(5) . . ?
Cl13 Sb2 Cl9 90.5(5) . . ?
Cl13 Sb2 Cl12 92.5(6) . . ?
Cl13 Sb2 Cl11 177.1(6) . . ?
Cl13 Sb2 Cl14 91.0(6) . . ?
Cl14 Sb2 Cl10 86.0(3) . . ?
Cl14 Sb2 Cl9 94.8(3) . . ?
Cl14 Sb2 Cl11 89.5(6) . . ?
C38 C37 C42 119.0(3) . . ?
C38 C37 C36 114.2(3) . . ?
C36 C37 C42 126.7(3) . . ?

loop_
_geom_bond_atom_site_label_1
_geom_bond_atom_site_label_2
_geom_bond_distance
_geom_bond_site_symmetry_2
_geom_bond_publ_flag
Sb1 Cl3 2.3806(9) . ?
Sb1 Cl7 2.3593(10) . ?
Sb1 Cl8 2.3645(10) . ?
Sb1 Cl5 2.3658(10) . ?
Sb1 Cl6 2.3745(11) . ?
Sb1 Cl4 2.3713(10) . ?
Cl10 Sb2 2.3667(9) . ?
Cl9 Sb2 2.3706(10) . ?
Cl16 Sb2 2.385(3) . ?
Cl17 Sb2 2.3711(19) . ?
Cl15 Sb2 2.345(3) . ?
Cl18 Sb2 2.358(2) . ?
Cl2 C43 1.730(8) . ?
Cl1 C43 1.716(7) . ?
C22 C21 1.407(5) . ?
C22 C27 1.442(5) . ?
C22 C23 1.416(5) . ?
C21 C28 1.516(5) . ?
C21 C20 1.421(5) . ?
C28 C42 1.424(5) . ?
C28 C29 1.418(5) . ?
C20 C15 1.436(5) . ?
C20 C19 1.421(5) . ?
C27 C26 1.417(5) . ?
C27 C14 1.427(5) . ?
C42 C41 1.428(5) . ?
C42 C37 1.441(5) . ?
C26 H26 0.9500 . ?
C26 C25 1.371(5) . ?
C41 H41 0.9500 . ?
C41 C40 1.365(5) . ?
C23 H23 0.9500 . ?
C23 C24 1.371(5) . ?
C29 C34 1.441(5) . ?
C29 C30 1.428(5) . ?
C14 C15 1.429(5) . ?
C14 C1 1.437(5) . ?
C15 C16 1.416(5) . ?
C2 C7 1.438(5) . ?
C2 C1 1.432(5) . ?
C2 C3 1.386(6) . ?
C34 C35 1.407(6) . ?
C34 C33 1.417(6) . ?
C38 H38 0.9500 . ?
C38 C39 1.362(6) . ?
C38 C37 1.411(5) . ?
C36 H36 0.9500 . ?
C36 C35 1.363(6) . ?
C36 C37 1.412(5) . ?
C25 H25 0.9500 . ?
C25 C24 1.405(5) . ?
C7 C8 1.467(6) . ?
C7 C6 1.367(6) . ?
C35 H35 0.9500 . ?
C1 C13 1.456(5) . ?
C24 H24 0.9500 . ?
C16 H16 0.9500 . ?
C16 C17 1.365(6) . ?
C8 C13 1.425(5) . ?
C8 C9 1.368(6) . ?
C13 C12 1.380(6) . ?
C40 H40 0.9500 . ?
C40 C39 1.397(6) . ?
C19 H19 0.9500 . ?
C19 C18 1.355(6) . ?
C30 H30 0.9500 . ?
C30 C31 1.356(6) . ?
C3 H3 0.9500 . ?
C3 C4 1.409(6) . ?
C31 H31 0.9500 . ?
C31 C32 1.383(7) . ?
C39 H39 0.9500 . ?
C18 H18 0.9500 . ?
C18 C17 1.412(6) . ?
C9 H9 0.9500 . ?
C9 C10 1.409(7) . ?
C12 H12 0.9500 . ?
C12 C11 1.403(6) . ?
C33 H33 0.9500 . ?
C33 C32 1.364(7) . ?
C32 H32 0.9500 . ?
C17 H17 0.9500 . ?
C6 H6 0.9500 . ?
C6 C5 1.377(7) . ?
C11 H11 0.9500 . ?
C11 C10 1.385(7) . ?
C5 H5 0.9500 . ?
C5 C4 1.390(7) . ?
C4 H4 0.9500 . ?
C10 H10 0.9500 . ?
C43 H43A 0.9900 . ?
C43 H43B 0.9900 . ?
Cl12 Sb2 2.345(17) . ?
Cl11 Sb2 2.434(15) . ?
Cl13 Sb2 2.289(15) . ?
Cl14 Sb2 2.353(14) . ?

loop_
_geom_torsion_atom_site_label_1
_geom_torsion_atom_site_label_2
_geom_torsion_atom_site_label_3
_geom_torsion_atom_site_label_4
_geom_torsion
_geom_torsion_site_symmetry_1
_geom_torsion_site_symmetry_2
_geom_torsion_site_symmetry_3
_geom_torsion_site_symmetry_4
_geom_torsion_publ_flag
C22 C21 C28 C42 -86.7(4) . . . . ?
C22 C21 C28 C29 92.7(4) . . . . ?
C22 C21 C20 C15 -2.0(5) . . . . ?
C22 C21 C20 C19 177.8(3) . . . . ?
C22 C27 C26 C25 2.9(5) . . . . ?
C22 C27 C14 C15 -3.6(5) . . . . ?
C22 C27 C14 C1 173.5(3) . . . . ?
C22 C23 C24 C25 1.2(6) . . . . ?
C21 C22 C27 C26 175.4(3) . . . . ?
C21 C22 C27 C14 0.9(5) . . . . ?
C21 C22 C23 C24 -177.3(3) . . . . ?
C21 C28 C42 C41 -1.5(4) . . . . ?
C21 C28 C42 C37 176.9(3) . . . . ?
C21 C28 C29 C34 173.7(3) . . . . ?
C21 C28 C29 C30 -3.8(5) . . . . ?
C21 C20 C15 C14 -0.8(5) . . . . ?
C21 C20 C15 C16 176.6(3) . . . . ?
C21 C20 C19 C18 -179.9(4) . . . . ?
C28 C21 C20 C15 174.3(3) . . . . ?
C28 C21 C20 C19 -5.8(5) . . . . ?
C28 C42 C41 C40 175.0(4) . . . . ?
C28 C42 C37 C38 -173.7(3) . . . . ?
C28 C42 C37 C36 6.6(6) . . . . ?
C28 C29 C34 C35 7.9(6) . . . . ?
C28 C29 C34 C33 -175.5(4) . . . . ?
C28 C29 C30 C31 177.4(4) . . . . ?
C20 C21 C28 C42 96.9(4) . . . . ?
C20 C21 C28 C29 -83.6(4) . . . . ?
C20 C15 C16 C17 3.8(6) . . . . ?
C20 C19 C18 C17 3.0(7) . . . . ?
C27 C22 C21 C28 -174.3(3) . . . . ?
C27 C22 C21 C20 2.0(5) . . . . ?
C27 C22 C23 C24 -0.2(5) . . . . ?
C27 C26 C25 C24 -2.0(6) . . . . ?
C27 C14 C15 C20 3.5(5) . . . . ?
C27 C14 C15 C16 -173.7(3) . . . . ?
C27 C14 C1 C2 58.8(5) . . . . ?
C27 C14 C1 C13 -121.9(4) . . . . ?
C42 C28 C29 C34 -7.0(6) . . . . ?
C42 C28 C29 C30 175.5(4) . . . . ?
C42 C41 C40 C39 0.1(6) . . . . ?
C26 C27 C14 C15 -177.8(3) . . . . ?
C26 C27 C14 C1 -0.8(5) . . . . ?
C26 C25 C24 C23 -0.1(6) . . . . ?
C41 C42 C37 C38 4.6(5) . . . . ?
C41 C42 C37 C36 -175.0(3) . . . . ?
C41 C40 C39 C38 2.3(6) . . . . ?
C23 C22 C21 C28 2.8(5) . . . . ?
C23 C22 C21 C20 179.0(3) . . . . ?
C23 C22 C27 C26 -1.8(5) . . . . ?
C23 C22 C27 C14 -176.3(3) . . . . ?
C29 C28 C42 C41 179.2(3) . . . . ?
C29 C28 C42 C37 -2.5(6) . . . . ?
C29 C34 C35 C36 0.7(7) . . . . ?
C29 C34 C33 C32 -3.3(7) . . . . ?
C29 C30 C31 C32 -0.2(8) . . . . ?
C14 C27 C26 C25 177.3(3) . . . . ?
C14 C15 C16 C17 -178.9(4) . . . . ?
C14 C1 C13 C8 -179.3(3) . . . . ?
C14 C1 C13 C12 8.6(6) . . . . ?
C15 C20 C19 C18 -0.1(6) . . . . ?
C15 C14 C1 C2 -124.1(4) . . . . ?
C15 C14 C1 C13 55.2(5) . . . . ?
C15 C16 C17 C18 -1.0(7) . . . . ?
C2 C7 C8 C13 -4.1(4) . . . . ?
C2 C7 C8 C9 173.8(4) . . . . ?
C2 C7 C6 C5 0.7(6) . . . . ?
C2 C1 C13 C8 0.1(4) . . . . ?
C2 C1 C13 C12 -172.0(4) . . . . ?
C2 C3 C4 C5 -0.7(6) . . . . ?
C34 C29 C30 C31 -0.4(6) . . . . ?
C34 C33 C32 C31 2.6(8) . . . . ?
C7 C2 C1 C14 176.7(3) . . . . ?
C7 C2 C1 C13 -2.7(4) . . . . ?
C7 C2 C3 C4 0.9(6) . . . . ?
C7 C8 C13 C1 2.5(4) . . . . ?
C7 C8 C13 C12 175.3(3) . . . . ?
C7 C8 C9 C10 -172.6(4) . . . . ?
C7 C6 C5 C4 -0.5(7) . . . . ?
C35 C34 C33 C32 173.7(5) . . . . ?
C35 C36 C37 C42 -0.1(7) . . . . ?
C35 C36 C37 C38 -179.8(4) . . . . ?
C1 C14 C15 C20 -173.6(3) . . . . ?
C1 C14 C15 C16 9.2(5) . . . . ?
C1 C2 C7 C8 4.2(4) . . . . ?
C1 C2 C7 C6 -173.7(4) . . . . ?
C1 C2 C3 C4 171.8(4) . . . . ?
C1 C13 C12 C11 170.8(4) . . . . ?
C8 C7 C6 C5 -176.6(4) . . . . ?
C8 C13 C12 C11 -0.5(6) . . . . ?
C8 C9 C10 C11 -4.2(7) . . . . ?
C13 C8 C9 C10 5.1(6) . . . . ?
C13 C12 C11 C10 1.4(6) . . . . ?
C19 C20 C15 C14 179.4(3) . . . . ?
C19 C20 C15 C16 -3.2(5) . . . . ?
C19 C18 C17 C16 -2.5(7) . . . . ?
C30 C29 C34 C35 -174.5(4) . . . . ?
C30 C29 C34 C33 2.1(6) . . . . ?
C30 C31 C32 C33 -0.8(8) . . . . ?
C3 C2 C7 C8 176.9(4) . . . . ?
C3 C2 C7 C6 -1.0(6) . . . . ?
C3 C2 C1 C14 5.0(7) . . . . ?
C3 C2 C1 C13 -174.4(4) . . . . ?
C39 C38 C37 C42 -2.5(6) . . . . ?
C39 C38 C37 C36 177.2(4) . . . . ?
C9 C8 C13 C1 -175.8(4) . . . . ?
C9 C8 C13 C12 -2.9(6) . . . . ?
C12 C11 C10 C9 0.9(7) . . . . ?
C33 C34 C35 C36 -176.0(5) . . . . ?
C6 C7 C8 C13 173.4(4) . . . . ?
C6 C7 C8 C9 -8.6(8) . . . . ?
C6 C5 C4 C3 0.5(7) . . . . ?
C37 C42 C41 C40 -3.6(5) . . . . ?
C37 C38 C39 C40 -1.1(6) . . . . ?
C37 C36 C35 C34 -5.9(8) . . . . ?

loop_
_smtbx_masks_void_nr
_smtbx_masks_void_average_x
_smtbx_masks_void_average_y
_smtbx_masks_void_average_z
_smtbx_masks_void_volume
_smtbx_masks_void_count_electrons
_smtbx_masks_void_content
1 0.000 0.000 0.000 239.8 56.7 ?
2 0.500 0.500 0.500 239.8 56.7 ?
